data_4343979
loop_
_publ_author_name
'Zhou, Shi'
'Liu, Bo'
'Shi, Tian'
'Li, Xiao-Min'
'Chen, Ya-Guang'

_publ_section_title
;
 Two Compounds Constructed from Bimolybdenum-Capped Sandwich-Type
 Tetra-Ni-molybdogermanate and N-Donor Multidentate Ligand.
;
_journal_issue 15
_journal_name_full 'Inorganic chemistry'
_journal_page_first 7165
_journal_page_last 7170
_journal_paper_doi 10.1021/acs.inorgchem.5b00227
_journal_volume 54
_journal_year 2015
_chemical_formula_sum 'C36 H38 Ge Mo10 N10 Ni2 O40'
_chemical_formula_weight 2400.17
_chemical_name_systematic
;
 ?
;
_space_group_IT_number 2
_symmetry_cell_setting triclinic
_symmetry_space_group_name_Hall '-P 1'
_symmetry_space_group_name_H-M 'P -1'
_atom_sites_solution_hydrogens geom
_atom_sites_solution_primary direct
_atom_sites_solution_secondary difmap
_audit_creation_method SHELXL-97
_cell_angle_alpha 70.8320(10)
_cell_angle_beta 69.5920(10)
_cell_angle_gamma 74.8240(10)
_cell_formula_units_Z 2
_cell_length_a 13.2203(6)
_cell_length_b 15.6458(7)
_cell_length_c 16.3157(8)
_cell_measurement_reflns_used 3763
_cell_measurement_temperature 293(2)
_cell_measurement_theta_max 25.93
_cell_measurement_theta_min 2.45
_cell_volume 2946.0(2)
_computing_cell_refinement 'SAINT (Bruker, 2002)'
_computing_data_collection 'APEX2 (Bruker, 2002)'
_computing_data_reduction 'SAINT (Bruker, 2002)'
_computing_structure_refinement 'SHELXL-97 (Sheldrick, 1997)'
_computing_structure_solution 'SHELXS-97 (Sheldrick, 1990)'
_diffrn_ambient_temperature 293(2)
_diffrn_measured_fraction_theta_full 0.992
_diffrn_measured_fraction_theta_max 0.990
_diffrn_measurement_device_type 'CCD area detector'
_diffrn_measurement_method 'phi and omega scans'
_diffrn_radiation_monochromator graphite
_diffrn_radiation_source 'fine-focus sealed tube'
_diffrn_radiation_type MoK\a
_diffrn_radiation_wavelength 0.71073
_diffrn_reflns_av_R_equivalents 0.0227
_diffrn_reflns_av_sigmaI/netI 0.0521
_diffrn_reflns_limit_h_max 15
_diffrn_reflns_limit_h_min -15
_diffrn_reflns_limit_k_max 12
_diffrn_reflns_limit_k_min -18
_diffrn_reflns_limit_l_max 19
_diffrn_reflns_limit_l_min -19
_diffrn_reflns_number 15383
_diffrn_reflns_theta_full 25.00
_diffrn_reflns_theta_max 25.35
_diffrn_reflns_theta_min 1.67
_exptl_absorpt_coefficient_mu 3.290
_exptl_absorpt_correction_T_max 0.696
_exptl_absorpt_correction_T_min 0.523
_exptl_absorpt_correction_type multi-scan
_exptl_absorpt_process_details '(SADABS; Bruker, 2002)'
_exptl_crystal_colour yellow
_exptl_crystal_density_diffrn 2.706
_exptl_crystal_density_method 'not measured'
_exptl_crystal_description block
_exptl_crystal_F_000 2304
_exptl_crystal_size_max 0.20
_exptl_crystal_size_mid 0.20
_exptl_crystal_size_min 0.11
_refine_diff_density_max 2.520
_refine_diff_density_min -0.927
_refine_diff_density_rms 0.159
_refine_ls_extinction_method none
_refine_ls_goodness_of_fit_ref 1.008
_refine_ls_hydrogen_treatment mixed
_refine_ls_matrix_type full
_refine_ls_number_parameters 892
_refine_ls_number_reflns 10694
_refine_ls_number_restraints 0
_refine_ls_restrained_S_all 1.008
_refine_ls_R_factor_all 0.0635
_refine_ls_R_factor_gt 0.0405
_refine_ls_shift/su_max 0.001
_refine_ls_shift/su_mean 0.000
_refine_ls_structure_factor_coef Fsqd
_refine_ls_weighting_details 'calc w=1/[\s^2^(Fo^2^)+(0.0505P)^2^+4.6494P] where P=(Fo^2^+2Fc^2^)/3'
_refine_ls_weighting_scheme calc
_refine_ls_wR_factor_gt 0.0954
_refine_ls_wR_factor_ref 0.1071
_reflns_number_gt 7959
_reflns_number_total 10694
_reflns_threshold_expression >2\s(I)
_cod_data_source_file ic5b00227_si_002.cif
_cod_data_source_block 1
_cod_depositor_comments
;
The following automatic conversions were performed:

'_symmetry_cell_setting' value 'Triclinic' changed to 'triclinic'
according to
/usr/data/users/saulius/crontab/automatic-downloads/rss-feeds/ACS/lib/dictionaries/cif_core.dic
dictionary named 'cif_core.dic' version 2.4.2 from 2011-04-26.

Automatic conversion script
Id: cif_fix_values 3271 2015-04-21 07:52:19Z andrius 

 Adding full bibliography for 4343979--4343980.cif.
;
_cod_original_sg_symbol_H-M P-1
_cod_database_code 4343979

loop_
_symmetry_equiv_pos_as_xyz
'x, y, z'
'-x, -y, -z'

loop_
_atom_site_label
_atom_site_type_symbol
_atom_site_fract_x
_atom_site_fract_y
_atom_site_fract_z
_atom_site_U_iso_or_equiv
_atom_site_adp_type
_atom_site_occupancy
_atom_site_symmetry_multiplicity
_atom_site_calc_flag
_atom_site_refinement_flags
Ni1 Ni 0.65034(7) 0.02872(6) 1.05678(6) 0.0222(2) Uani 1 1 d .
Ni2 Ni 0.41897(7) 0.08361(6) 1.03254(6) 0.0206(2) Uani 1 1 d .
Ge1 Ge 0.36761(6) -0.12555(5) 1.15125(5) 0.01711(16) Uani 1 1 d .
Mo1 Mo 0.42519(5) -0.33954(4) 1.30977(4) 0.02267(15) Uani 1 1 d .
Mo2 Mo 0.14794(5) -0.27085(4) 1.27288(4) 0.02385(15) Uani 1 1 d .
Mo3 Mo 0.23098(5) -0.13727(4) 1.38688(4) 0.02243(15) Uani 1 1 d .
Mo4 Mo 0.55215(5) -0.31634(4) 1.08672(4) 0.02265(15) Uani 1 1 d .
Mo5 Mo 0.63092(5) -0.19704(4) 1.18240(4) 0.02150(15) Uani 1 1 d .
Mo6 Mo 0.43233(5) 0.00672(4) 1.25908(4) 0.02250(15) Uani 1 1 d .
Mo7 Mo 0.18404(5) 0.05766(4) 1.22922(4) 0.02295(15) Uani 1 1 d .
Mo8 Mo 0.10421(5) -0.07186(4) 1.11611(5) 0.02374(15) Uani 1 1 d .
Mo9 Mo 0.28095(5) -0.24893(4) 1.05114(5) 0.02348(15) Uani 1 1 d .
Mo10 Mo 0.48389(5) -0.19957(5) 1.39398(5) 0.02865(17) Uani 1 1 d .
C1 C 0.4264(6) -0.7243(5) 1.1730(6) 0.035(2) Uani 1 1 d .
H1 H 0.4457 -0.7877 1.1914 0.042 Uiso 1 1 calc R
C2 C 0.3200(6) -0.6865(5) 1.1744(5) 0.0297(18) Uani 1 1 d .
H2 H 0.2682 -0.7245 1.1928 0.036 Uiso 1 1 calc R
C3 C 0.2892(6) -0.5927(5) 1.1487(5) 0.0257(17) Uani 1 1 d .
C4 C 0.3702(6) -0.5395(5) 1.1215(6) 0.040(2) Uani 1 1 d .
H4 H 0.3529 -0.4758 1.1041 0.048 Uiso 1 1 calc R
C5 C 0.4763(7) -0.5810(6) 1.1202(6) 0.041(2) Uani 1 1 d .
H5 H 0.5306 -0.5453 1.1013 0.049 Uiso 1 1 calc R
C6 C 0.1773(6) -0.5549(5) 1.1463(5) 0.0251(17) Uani 1 1 d .
C7 C 0.0058(5) -0.5436(5) 1.1610(5) 0.0242(16) Uani 1 1 d .
C8 C -0.0991(6) -0.5775(5) 1.1964(5) 0.0260(17) Uani 1 1 d .
C9 C -0.1022(6) -0.6688(5) 1.2468(6) 0.040(2) Uani 1 1 d .
H9 H -0.0380 -0.7084 1.2541 0.048 Uiso 1 1 calc R
C10 C -0.2017(6) -0.6998(5) 1.2860(7) 0.042(2) Uani 1 1 d .
H10 H -0.2025 -0.7600 1.3214 0.051 Uiso 1 1 calc R
C11 C -0.2916(7) -0.5616(6) 1.2270(6) 0.041(2) Uani 1 1 d .
H11 H -0.3569 -0.5241 1.2195 0.049 Uiso 1 1 calc R
C12 C -0.1978(6) -0.5229(5) 1.1868(6) 0.035(2) Uani 1 1 d .
H12 H -0.2005 -0.4616 1.1539 0.042 Uiso 1 1 calc R
C13 C 0.0340(6) -0.4576(5) 1.1118(5) 0.0243(16) Uani 1 1 d .
C14 C -0.0243(5) -0.3690(5) 1.0704(5) 0.0233(16) Uani 1 1 d .
C15 C -0.0161(6) -0.2894(5) 1.0858(6) 0.0314(19) Uani 1 1 d .
H15 H 0.0244 -0.2924 1.1235 0.038 Uiso 1 1 calc R
C16 C -0.0678(6) -0.2062(5) 1.0453(6) 0.035(2) Uani 1 1 d .
H16 H -0.0620 -0.1526 1.0549 0.043 Uiso 1 1 calc R
C17 C -0.1365(6) -0.2769(5) 0.9739(5) 0.0335(19) Uani 1 1 d .
H17 H -0.1770 -0.2714 0.9353 0.040 Uiso 1 1 calc R
C18 C -0.0858(6) -0.3614(5) 1.0134(5) 0.0322(18) Uani 1 1 d .
H18 H -0.0926 -0.4138 1.0020 0.039 Uiso 1 1 calc R
C19 C -0.2999(7) -0.5086(6) 1.4118(6) 0.044(2) Uani 1 1 d .
H19 H -0.3692 -0.5239 1.4295 0.052 Uiso 1 1 calc R
C20 C -0.2143(7) -0.5754(6) 1.4316(6) 0.042(2) Uani 1 1 d .
H20 H -0.2257 -0.6352 1.4629 0.050 Uiso 1 1 calc R
C21 C -0.1107(7) -0.5525(5) 1.4042(6) 0.036(2) Uani 1 1 d .
C22 C -0.0967(8) -0.4622(6) 1.3588(7) 0.051(3) Uani 1 1 d .
H22 H -0.0284 -0.4450 1.3403 0.061 Uiso 1 1 calc R
C23 C -0.1864(8) -0.3988(6) 1.3419(7) 0.056(3) Uani 1 1 d .
H23 H -0.1782 -0.3382 1.3118 0.067 Uiso 1 1 calc R
C24 C -0.0137(6) -0.6177(5) 1.4209(6) 0.0323(19) Uani 1 1 d .
C25 C 0.0876(6) -0.7447(5) 1.4740(6) 0.0307(18) Uani 1 1 d .
C26 C 0.1122(6) -0.8371(5) 1.5327(6) 0.035(2) Uani 1 1 d .
C27 C 0.1592(8) -0.8467(7) 1.5995(7) 0.056(3) Uani 1 1 d .
H27 H 0.1817 -0.7965 1.6025 0.067 Uiso 1 1 calc R
C28 C 0.1727(11) -0.9282(10) 1.6602(9) 0.091(4) Uani 1 1 d .
H28 H 0.2054 -0.9342 1.7044 0.110 Uiso 1 1 calc R
C29 C 0.0977(9) -0.9947(6) 1.5920(10) 0.075(4) Uani 1 1 d .
H29 H 0.0782 -1.0463 1.5891 0.090 Uiso 1 1 calc R
C30 C 0.0831(7) -0.9139(6) 1.5283(7) 0.048(2) Uani 1 1 d .
H30 H 0.0541 -0.9106 1.4828 0.058 Uiso 1 1 calc R
C31 C 0.1501(6) -0.6748(5) 1.4257(6) 0.0334(19) Uani 1 1 d .
C32 C 0.2667(6) -0.6783(5) 1.4036(6) 0.0332(19) Uani 1 1 d .
C33 C 0.3411(6) -0.7600(6) 1.4078(6) 0.042(2) Uani 1 1 d .
H33 H 0.3159 -0.8157 1.4292 0.050 Uiso 1 1 calc R
C34 C 0.4508(7) -0.7588(6) 1.3807(6) 0.042(2) Uani 1 1 d .
H34 H 0.4989 -0.8143 1.3835 0.051 Uiso 1 1 calc R
C35 C 0.4217(8) -0.6016(7) 1.3464(7) 0.056(3) Uani 1 1 d .
H35 H 0.4496 -0.5471 1.3256 0.068 Uiso 1 1 calc R
C36 C 0.3096(7) -0.5970(6) 1.3720(7) 0.051(3) Uani 1 1 d .
H36 H 0.2634 -0.5406 1.3682 0.061 Uiso 1 1 calc R
N1 N 0.5014(5) -0.6724(5) 1.1462(5) 0.0385(17) Uani 1 1 d .
H1A H 0.5678 -0.6975 1.1452 0.046 Uiso 1 1 calc R
N2 N 0.0969(5) -0.6025(4) 1.1809(4) 0.0278(14) Uani 1 1 d .
N3 N 0.1421(5) -0.4663(4) 1.1048(4) 0.0275(15) Uani 1 1 d .
H3 H 0.1811 -0.4233 1.0787 0.033 Uiso 1 1 calc R
N4 N -0.2966(5) -0.6480(5) 1.2757(5) 0.0417(18) Uani 1 1 d .
N5 N -0.1263(5) -0.2028(4) 0.9921(5) 0.0364(17) Uani 1 1 d .
H5A H -0.1593 -0.1502 0.9683 0.044 Uiso 1 1 calc R
N6 N -0.2854(6) -0.4228(5) 1.3679(5) 0.0422(18) Uani 1 1 d .
H6 H -0.3400 -0.3821 1.3561 0.051 Uiso 1 1 calc R
N7 N -0.0141(5) -0.7071(4) 1.4669(4) 0.0318(15) Uani 1 1 d .
H7 H -0.0695 -0.7351 1.4878 0.038 Uiso 1 1 calc R
N8 N 0.0841(5) -0.5962(5) 1.3940(5) 0.0377(17) Uani 1 1 d .
N9 N 0.1386(9) -1.0019(7) 1.6572(7) 0.093(4) Uani 1 1 d .
H9A H 0.1437 -1.0530 1.6980 0.111 Uiso 1 1 calc R
N10 N 0.4919(5) -0.6809(5) 1.3502(5) 0.0376(17) Uani 1 1 d .
O1 O 0.4344(4) -0.4261(3) 1.4038(4) 0.0329(13) Uani 1 1 d .
O2 O 0.5131(4) -0.3936(3) 1.2208(3) 0.0260(11) Uani 1 1 d .
O3 O 0.5603(4) -0.2877(3) 1.3155(3) 0.0246(11) Uani 1 1 d .
O4 O 0.3583(4) -0.2322(3) 1.3574(3) 0.0239(11) Uani 1 1 d .
O5 O 0.2940(4) -0.3369(3) 1.2987(3) 0.0254(11) Uani 1 1 d .
O6 O 0.4682(3) -0.2196(3) 1.1774(3) 0.0194(10) Uani 1 1 d .
O7 O 0.0662(4) -0.3415(3) 1.3557(4) 0.0356(13) Uani 1 1 d .
O8 O 0.1601(4) -0.1954(3) 1.3497(3) 0.0253(11) Uani 1 1 d .
O9 O 0.0507(4) -0.1754(3) 1.2328(3) 0.0267(12) Uani 1 1 d .
O10 O 0.1924(4) -0.3206(3) 1.1772(3) 0.0265(11) Uani 1 1 d .
O11 O 0.2578(4) -0.1689(3) 1.1519(3) 0.0212(11) Uani 1 1 d .
O12 O 0.1823(4) -0.1758(3) 1.5016(3) 0.0319(12) Uani 1 1 d .
O13 O 0.1550(4) -0.0221(3) 1.3622(3) 0.0253(11) Uani 1 1 d .
O14 O 0.3664(4) -0.0888(3) 1.3888(3) 0.0279(12) Uani 1 1 d .
O15 O 0.3177(4) -0.0663(3) 1.2360(3) 0.0199(10) Uani 1 1 d .
O16 O 0.6322(4) -0.4060(3) 1.0459(4) 0.0320(12) Uani 1 1 d .
O17 O 0.5780(4) -0.2192(3) 0.9966(3) 0.0251(11) Uani 1 1 d .
O18 O 0.6660(4) -0.2954(3) 1.1355(3) 0.0239(11) Uani 1 1 d .
O19 O 0.4107(4) -0.3192(3) 1.0867(3) 0.0273(12) Uani 1 1 d .
O20 O 0.7444(4) -0.2022(3) 1.2110(4) 0.0305(12) Uani 1 1 d .
O21 O 0.6394(4) -0.1072(3) 1.0796(3) 0.0240(11) Uani 1 1 d .
O22 O 0.5271(4) -0.1146(3) 1.2526(3) 0.0219(11) Uani 1 1 d .
O23 O 0.5009(4) 0.0481(3) 1.3037(4) 0.0361(13) Uani 1 1 d .
O24 O 0.4889(4) 0.0482(3) 1.1371(3) 0.0255(11) Uani 1 1 d .
O25 O 0.3004(4) 0.0820(3) 1.2747(3) 0.0281(12) Uani 1 1 d .
O26 O 0.0877(4) 0.1479(3) 1.2529(4) 0.0363(14) Uani 1 1 d .
O27 O 0.2636(4) 0.1006(3) 1.1169(3) 0.0259(11) Uani 1 1 d .
O28 O 0.1100(4) -0.0115(3) 1.2042(3) 0.0247(11) Uani 1 1 d .
O29 O -0.0232(4) -0.0216(3) 1.1056(4) 0.0338(13) Uani 1 1 d .
O30 O 0.1947(4) -0.0030(3) 1.0273(3) 0.0248(11) Uani 1 1 d .
O31 O 0.1383(4) -0.1665(3) 1.0586(3) 0.0252(11) Uani 1 1 d .
O32 O 0.2662(4) -0.3186(3) 0.9958(4) 0.0286(12) Uani 1 1 d .
O33 O 0.3493(4) -0.1637(3) 0.9670(3) 0.0265(12) Uani 1 1 d .
O34 O 0.4355(5) -0.2715(4) 1.4977(4) 0.0433(15) Uani 1 1 d .
O35 O 0.5902(5) -0.1660(4) 1.4051(4) 0.0450(15) Uani 1 1 d .
O36 O 0.5796(4) 0.0524(3) 0.9554(3) 0.0193(10) Uani 1 1 d .
O1W O 0.7240(5) 0.0078(4) 1.1566(4) 0.0393(14) Uani 1 1 d .
O2W O 0.1131(7) -1.1429(5) 1.8239(6) 0.086(3) Uani 1 1 d .
O3W O 0.6667(5) -0.8154(5) 1.2090(5) 0.064(2) Uani 1 1 d .
O4W O 0.6114(17) -0.9637(19) 1.4567(16) 0.47(2) Uani 1 1 d .

loop_
_atom_site_aniso_label
_atom_site_aniso_U_11
_atom_site_aniso_U_22
_atom_site_aniso_U_33
_atom_site_aniso_U_23
_atom_site_aniso_U_13
_atom_site_aniso_U_12
Ni1 0.0241(5) 0.0174(5) 0.0259(5) -0.0002(4) -0.0119(4) -0.0053(4)
Ni2 0.0216(5) 0.0156(5) 0.0234(5) -0.0005(4) -0.0089(4) -0.0035(4)
Ge1 0.0174(4) 0.0123(4) 0.0206(4) 0.0009(3) -0.0081(3) -0.0038(3)
Mo1 0.0237(3) 0.0151(3) 0.0238(4) 0.0014(3) -0.0076(3) -0.0017(2)
Mo2 0.0227(3) 0.0199(3) 0.0276(4) -0.0013(3) -0.0067(3) -0.0084(3)
Mo3 0.0225(3) 0.0179(3) 0.0237(4) -0.0016(3) -0.0067(3) -0.0029(2)
Mo4 0.0230(3) 0.0166(3) 0.0251(4) -0.0024(3) -0.0071(3) -0.0017(2)
Mo5 0.0201(3) 0.0181(3) 0.0235(4) 0.0026(3) -0.0103(3) -0.0035(2)
Mo6 0.0269(3) 0.0176(3) 0.0252(4) -0.0018(3) -0.0121(3) -0.0060(3)
Mo7 0.0234(3) 0.0147(3) 0.0281(4) -0.0026(3) -0.0092(3) -0.0004(2)
Mo8 0.0184(3) 0.0193(3) 0.0322(4) -0.0019(3) -0.0104(3) -0.0029(2)
Mo9 0.0240(3) 0.0197(3) 0.0280(4) -0.0047(3) -0.0084(3) -0.0065(3)
Mo10 0.0319(4) 0.0277(4) 0.0266(4) -0.0009(3) -0.0151(3) -0.0041(3)
C1 0.034(5) 0.018(4) 0.051(6) 0.000(4) -0.021(4) 0.000(3)
C2 0.034(4) 0.017(4) 0.041(5) -0.006(3) -0.015(4) -0.007(3)
C3 0.021(4) 0.026(4) 0.031(4) -0.004(3) -0.011(3) -0.003(3)
C4 0.032(5) 0.020(4) 0.066(6) -0.007(4) -0.019(4) 0.000(3)
C5 0.032(5) 0.032(5) 0.059(6) -0.004(4) -0.019(4) -0.009(4)
C6 0.027(4) 0.015(4) 0.033(4) -0.004(3) -0.014(3) 0.002(3)
C7 0.018(4) 0.021(4) 0.033(4) -0.002(3) -0.013(3) -0.001(3)
C8 0.018(4) 0.022(4) 0.033(5) -0.010(3) -0.002(3) 0.000(3)
C9 0.026(4) 0.023(4) 0.069(7) -0.003(4) -0.021(4) 0.000(3)
C10 0.032(5) 0.020(4) 0.070(7) 0.000(4) -0.017(5) -0.006(3)
C11 0.030(5) 0.034(5) 0.057(6) -0.001(4) -0.021(4) -0.003(4)
C12 0.022(4) 0.028(4) 0.045(5) 0.003(4) -0.008(4) -0.003(3)
C13 0.026(4) 0.020(4) 0.029(4) -0.007(3) -0.013(3) 0.000(3)
C14 0.012(3) 0.022(4) 0.027(4) -0.003(3) 0.000(3) -0.001(3)
C15 0.028(4) 0.019(4) 0.047(5) 0.001(4) -0.019(4) -0.002(3)
C16 0.030(4) 0.020(4) 0.058(6) -0.004(4) -0.018(4) -0.008(3)
C17 0.031(4) 0.040(5) 0.027(5) -0.002(4) -0.011(4) -0.005(4)
C18 0.026(4) 0.033(5) 0.033(5) -0.003(4) -0.007(4) -0.007(3)
C19 0.032(5) 0.061(6) 0.025(5) 0.003(4) -0.006(4) -0.008(4)
C20 0.036(5) 0.035(5) 0.042(5) 0.008(4) -0.010(4) -0.008(4)
C21 0.034(5) 0.035(5) 0.037(5) -0.001(4) -0.017(4) -0.002(4)
C22 0.045(5) 0.033(5) 0.078(8) 0.000(5) -0.032(5) -0.010(4)
C23 0.067(7) 0.034(5) 0.070(8) -0.004(5) -0.043(6) 0.004(5)
C24 0.026(4) 0.032(5) 0.038(5) -0.002(4) -0.016(4) -0.004(3)
C25 0.020(4) 0.031(4) 0.039(5) -0.003(4) -0.011(4) -0.004(3)
C26 0.022(4) 0.030(5) 0.040(5) 0.008(4) -0.007(4) -0.007(3)
C27 0.054(6) 0.044(6) 0.058(7) 0.005(5) -0.021(5) -0.008(5)
C28 0.092(10) 0.092(11) 0.066(9) 0.023(8) -0.038(8) -0.012(8)
C29 0.061(7) 0.019(5) 0.127(12) 0.008(6) -0.038(8) 0.001(5)
C30 0.043(5) 0.035(5) 0.062(7) -0.005(5) -0.019(5) -0.003(4)
C31 0.025(4) 0.029(4) 0.038(5) -0.001(4) -0.013(4) 0.003(3)
C32 0.031(4) 0.033(5) 0.037(5) -0.005(4) -0.012(4) -0.008(4)
C33 0.029(5) 0.040(5) 0.049(6) 0.005(4) -0.014(4) -0.010(4)
C34 0.028(4) 0.051(6) 0.037(5) 0.001(4) -0.011(4) -0.003(4)
C35 0.049(6) 0.050(6) 0.076(8) -0.016(5) -0.010(6) -0.028(5)
C36 0.030(5) 0.042(6) 0.080(8) -0.013(5) -0.017(5) -0.008(4)
N1 0.026(4) 0.039(4) 0.051(5) -0.016(4) -0.017(3) 0.009(3)
N2 0.024(3) 0.022(3) 0.037(4) -0.004(3) -0.009(3) -0.006(3)
N3 0.022(3) 0.016(3) 0.040(4) 0.004(3) -0.014(3) -0.004(2)
N4 0.026(4) 0.031(4) 0.066(5) -0.010(4) -0.013(4) -0.005(3)
N5 0.022(3) 0.028(4) 0.047(5) 0.003(3) -0.012(3) 0.002(3)
N6 0.038(4) 0.041(5) 0.048(5) -0.015(4) -0.026(4) 0.015(3)
N7 0.021(3) 0.029(4) 0.039(4) 0.001(3) -0.009(3) -0.008(3)
N8 0.031(4) 0.039(4) 0.037(4) 0.002(3) -0.009(3) -0.012(3)
N9 0.084(8) 0.067(7) 0.085(8) 0.047(6) -0.037(7) -0.014(6)
N10 0.029(4) 0.043(4) 0.041(4) -0.002(3) -0.011(3) -0.018(3)
O1 0.043(3) 0.017(3) 0.030(3) 0.007(2) -0.012(3) -0.004(2)
O2 0.028(3) 0.011(2) 0.030(3) 0.004(2) -0.010(2) 0.002(2)
O3 0.025(3) 0.022(3) 0.028(3) -0.003(2) -0.014(2) 0.000(2)
O4 0.026(3) 0.016(3) 0.030(3) -0.002(2) -0.011(2) -0.005(2)
O5 0.028(3) 0.016(3) 0.030(3) -0.003(2) -0.008(2) -0.004(2)
O6 0.017(2) 0.013(2) 0.025(3) 0.001(2) -0.009(2) -0.0009(18)
O7 0.035(3) 0.033(3) 0.036(3) -0.001(3) -0.004(3) -0.018(2)
O8 0.021(3) 0.026(3) 0.029(3) -0.005(2) -0.006(2) -0.008(2)
O9 0.021(3) 0.023(3) 0.032(3) -0.002(2) -0.007(2) -0.005(2)
O10 0.031(3) 0.023(3) 0.026(3) -0.002(2) -0.009(2) -0.009(2)
O11 0.019(2) 0.016(2) 0.027(3) -0.002(2) -0.010(2) -0.0021(19)
O12 0.031(3) 0.030(3) 0.026(3) -0.004(2) -0.003(2) -0.003(2)
O13 0.027(3) 0.018(3) 0.027(3) -0.006(2) -0.006(2) 0.000(2)
O14 0.033(3) 0.028(3) 0.025(3) -0.006(2) -0.011(2) -0.006(2)
O15 0.020(2) 0.015(2) 0.025(3) -0.004(2) -0.011(2) 0.0001(19)
O16 0.032(3) 0.023(3) 0.038(3) -0.008(2) -0.009(3) 0.001(2)
O17 0.027(3) 0.021(3) 0.029(3) -0.004(2) -0.014(2) -0.003(2)
O18 0.025(3) 0.020(3) 0.026(3) -0.006(2) -0.008(2) -0.002(2)
O19 0.025(3) 0.023(3) 0.034(3) -0.003(2) -0.012(2) -0.004(2)
O20 0.022(3) 0.033(3) 0.033(3) 0.001(2) -0.013(2) -0.005(2)
O21 0.024(3) 0.019(3) 0.029(3) 0.002(2) -0.012(2) -0.006(2)
O22 0.026(3) 0.016(2) 0.021(3) -0.001(2) -0.006(2) -0.005(2)
O23 0.045(3) 0.030(3) 0.041(4) -0.008(3) -0.021(3) -0.009(3)
O24 0.025(3) 0.019(3) 0.035(3) 0.000(2) -0.014(2) -0.008(2)
O25 0.028(3) 0.026(3) 0.034(3) -0.009(2) -0.012(2) -0.004(2)
O26 0.031(3) 0.022(3) 0.052(4) -0.010(3) -0.015(3) 0.006(2)
O27 0.029(3) 0.016(3) 0.030(3) 0.005(2) -0.015(2) -0.004(2)
O28 0.025(3) 0.020(3) 0.029(3) -0.005(2) -0.008(2) -0.005(2)
O29 0.025(3) 0.033(3) 0.043(4) -0.005(3) -0.015(3) -0.001(2)
O30 0.021(3) 0.022(3) 0.029(3) -0.001(2) -0.009(2) -0.005(2)
O31 0.027(3) 0.019(3) 0.033(3) -0.004(2) -0.016(2) -0.004(2)
O32 0.031(3) 0.022(3) 0.034(3) -0.005(2) -0.011(2) -0.007(2)
O33 0.028(3) 0.024(3) 0.029(3) -0.006(2) -0.009(2) -0.006(2)
O34 0.056(4) 0.044(4) 0.035(4) 0.006(3) -0.027(3) -0.018(3)
O35 0.044(4) 0.058(4) 0.041(4) -0.004(3) -0.022(3) -0.019(3)
O36 0.019(2) 0.016(2) 0.019(3) 0.003(2) -0.006(2) -0.0068(19)
O1W 0.045(3) 0.042(3) 0.036(3) -0.002(3) -0.023(3) -0.009(3)
O2W 0.083(6) 0.062(5) 0.100(7) -0.023(5) -0.022(5) 0.006(4)
O3W 0.059(4) 0.070(5) 0.074(5) -0.019(4) -0.032(4) -0.011(4)
O4W 0.40(3) 0.71(4) 0.47(3) -0.53(4) -0.36(3) 0.42(3)

loop_
_atom_type_symbol
_atom_type_description
_atom_type_scat_dispersion_real
_atom_type_scat_dispersion_imag
_atom_type_scat_source
C C 0.0033 0.0016 'International Tables Vol C Tables 4.2.6.8 and 6.1.1.4'
H H 0.0000 0.0000 'International Tables Vol C Tables 4.2.6.8 and 6.1.1.4'
N N 0.0061 0.0033 'International Tables Vol C Tables 4.2.6.8 and 6.1.1.4'
O O 0.0106 0.0060 'International Tables Vol C Tables 4.2.6.8 and 6.1.1.4'
Ni Ni 0.3393 1.1124 'International Tables Vol C Tables 4.2.6.8 and 6.1.1.4'
Mo Mo -1.6832 0.6857 'International Tables Vol C Tables 4.2.6.8 and 6.1.1.4'
Ge Ge 0.1547 1.8001 'International Tables Vol C Tables 4.2.6.8 and 6.1.1.4'

loop_
_geom_angle_atom_site_label_1
_geom_angle_atom_site_label_2
_geom_angle_atom_site_label_3
_geom_angle
_geom_angle_site_symmetry_1
_geom_angle_site_symmetry_3
O33 Ni1 O30 94.92(19) 2_657 2_657
O33 Ni1 O36 92.30(18) 2_657 .
O30 Ni1 O36 92.47(19) 2_657 .
O33 Ni1 O21 175.99(19) 2_657 .
O30 Ni1 O21 87.76(19) 2_657 .
O36 Ni1 O21 84.60(18) . .
O33 Ni1 O1W 86.4(2) 2_657 .
O30 Ni1 O1W 86.7(2) 2_657 .
O36 Ni1 O1W 178.4(2) . .
O21 Ni1 O1W 96.7(2) . .
O33 Ni1 O24 88.54(19) 2_657 .
O30 Ni1 O24 175.06(19) 2_657 .
O36 Ni1 O24 83.86(18) . .
O21 Ni1 O24 88.60(19) . .
O1W Ni1 O24 97.0(2) . .
O17 Ni2 O27 90.47(19) 2_657 .
O17 Ni2 O36 172.66(19) 2_657 2_657
O27 Ni2 O36 93.58(18) . 2_657
O17 Ni2 O24 94.06(18) 2_657 .
O27 Ni2 O24 92.92(19) . .
O36 Ni2 O24 91.86(18) 2_657 .
O17 Ni2 O36 94.75(19) 2_657 .
O27 Ni2 O36 173.95(17) . .
O36 Ni2 O36 81.57(18) 2_657 .
O24 Ni2 O36 83.67(18) . .
O17 Ni2 O21 90.44(18) 2_657 2_657
O27 Ni2 O21 91.88(19) . 2_657
O36 Ni2 O21 83.31(18) 2_657 2_657
O24 Ni2 O21 173.39(19) . 2_657
O36 Ni2 O21 91.14(18) . 2_657
O11 Ge1 O6 107.3(2) . .
O11 Ge1 O36 110.7(2) . 2_657
O6 Ge1 O36 110.3(2) . 2_657
O11 Ge1 O15 107.0(2) . .
O6 Ge1 O15 110.3(2) . .
O36 Ge1 O15 111.0(2) 2_657 .
O1 Mo1 O5 104.5(2) . .
O1 Mo1 O2 101.2(2) . .
O5 Mo1 O2 99.9(2) . .
O1 Mo1 O4 103.4(2) . .
O5 Mo1 O4 86.9(2) . .
O2 Mo1 O4 152.0(2) . .
O1 Mo1 O3 90.3(2) . .
O5 Mo1 O3 158.32(19) . .
O2 Mo1 O3 92.5(2) . .
O4 Mo1 O3 74.13(18) . .
O1 Mo1 O6 162.3(2) . .
O5 Mo1 O6 93.17(18) . .
O2 Mo1 O6 73.74(18) . .
O4 Mo1 O6 78.78(18) . .
O3 Mo1 O6 73.19(16) . .
O7 Mo2 O9 102.5(2) . .
O7 Mo2 O10 104.1(2) . .
O9 Mo2 O10 97.7(2) . .
O7 Mo2 O8 98.2(2) . .
O9 Mo2 O8 87.5(2) . .
O10 Mo2 O8 155.4(2) . .
O7 Mo2 O5 98.3(2) . .
O9 Mo2 O5 156.7(2) . .
O10 Mo2 O5 87.2(2) . .
O8 Mo2 O5 79.34(18) . .
O7 Mo2 O11 177.4(2) . .
O9 Mo2 O11 75.46(18) . .
O10 Mo2 O11 74.85(18) . .
O8 Mo2 O11 83.30(17) . .
O5 Mo2 O11 83.99(17) . .
O12 Mo3 O13 103.4(2) . .
O12 Mo3 O8 101.2(2) . .
O13 Mo3 O8 99.6(2) . .
O12 Mo3 O4 102.4(2) . .
O13 Mo3 O4 152.1(2) . .
O8 Mo3 O4 85.6(2) . .
O12 Mo3 O14 95.4(2) . .
O13 Mo3 O14 92.2(2) . .
O8 Mo3 O14 156.8(2) . .
O4 Mo3 O14 74.89(18) . .
O12 Mo3 O15 168.0(2) . .
O13 Mo3 O15 73.76(19) . .
O8 Mo3 O15 90.80(19) . .
O4 Mo3 O15 78.79(17) . .
O14 Mo3 O15 73.30(17) . .
O16 Mo4 O17 105.1(2) . .
O16 Mo4 O19 104.5(2) . .
O17 Mo4 O19 98.3(2) . .
O16 Mo4 O18 95.8(2) . .
O17 Mo4 O18 89.5(2) . .
O19 Mo4 O18 155.5(2) . .
O16 Mo4 O2 94.4(2) . .
O17 Mo4 O2 157.3(2) . .
O19 Mo4 O2 87.7(2) . .
O18 Mo4 O2 76.90(19) . .
O16 Mo4 O6 162.1(2) . .
O17 Mo4 O6 87.24(19) . .
O19 Mo4 O6 86.07(19) . .
O18 Mo4 O6 71.04(17) . .
O2 Mo4 O6 71.29(17) . .
O20 Mo5 O21 104.9(2) . .
O20 Mo5 O18 102.9(2) . .
O21 Mo5 O18 99.0(2) . .
O20 Mo5 O22 99.5(2) . .
O21 Mo5 O22 91.0(2) . .
O18 Mo5 O22 152.1(2) . .
O20 Mo5 O3 91.6(2) . .
O21 Mo5 O3 160.17(19) . .
O18 Mo5 O3 87.9(2) . .
O22 Mo5 O3 75.09(18) . .
O20 Mo5 O6 165.3(2) . .
O21 Mo5 O6 89.84(18) . .
O18 Mo5 O6 74.49(18) . .
O22 Mo5 O6 79.54(18) . .
O3 Mo5 O6 73.96(16) . .
O23 Mo6 O25 102.7(2) . .
O23 Mo6 O24 104.7(2) . .
O25 Mo6 O24 99.6(2) . .
O23 Mo6 O22 100.3(2) . .
O25 Mo6 O22 152.6(2) . .
O24 Mo6 O22 88.7(2) . .
O23 Mo6 O14 92.8(2) . .
O25 Mo6 O14 89.4(2) . .
O24 Mo6 O14 157.92(19) . .
O22 Mo6 O14 74.70(19) . .
O23 Mo6 O15 165.5(2) . .
O25 Mo6 O15 74.69(18) . .
O24 Mo6 O15 89.78(18) . .
O22 Mo6 O15 79.33(17) . .
O14 Mo6 O15 73.09(17) . .
O26 Mo7 O27 104.5(2) . .
O26 Mo7 O28 103.3(2) . .
O27 Mo7 O28 97.8(2) . .
O26 Mo7 O13 95.4(2) . .
O27 Mo7 O13 156.1(2) . .
O28 Mo7 O13 90.3(2) . .
O26 Mo7 O25 96.9(2) . .
O27 Mo7 O25 88.2(2) . .
O28 Mo7 O25 156.64(19) . .
O13 Mo7 O25 76.21(19) . .
O26 Mo7 O15 163.8(2) . .
O27 Mo7 O15 86.64(19) . .
O28 Mo7 O15 86.50(18) . .
O13 Mo7 O15 71.40(17) . .
O25 Mo7 O15 71.26(17) . .
O29 Mo8 O30 105.5(2) . .
O29 Mo8 O31 101.8(2) . .
O30 Mo8 O31 94.8(2) . .
O29 Mo8 O28 99.6(2) . .
O30 Mo8 O28 90.6(2) . .
O31 Mo8 O28 155.70(19) . .
O29 Mo8 O9 95.4(2) . .
O30 Mo8 O9 159.06(19) . .
O31 Mo8 O9 83.0(2) . .
O28 Mo8 O9 83.57(19) . .
O29 Mo8 O11 166.8(2) . .
O30 Mo8 O11 87.32(19) . .
O31 Mo8 O11 73.21(18) . .
O28 Mo8 O11 83.43(18) . .
O9 Mo8 O11 72.06(17) . .
O32 Mo9 O33 105.8(2) . .
O32 Mo9 O19 99.6(2) . .
O33 Mo9 O19 94.4(2) . .
O32 Mo9 O31 98.8(2) . .
O33 Mo9 O31 91.5(2) . .
O19 Mo9 O31 158.3(2) . .
O32 Mo9 O10 93.0(2) . .
O33 Mo9 O10 160.8(2) . .
O19 Mo9 O10 85.9(2) . .
O31 Mo9 O10 81.7(2) . .
O32 Mo9 O11 164.4(2) . .
O33 Mo9 O11 87.9(2) . .
O19 Mo9 O11 86.51(18) . .
O31 Mo9 O11 72.86(17) . .
O10 Mo9 O11 72.96(17) . .
O34 Mo10 O35 103.4(3) . .
O34 Mo10 O14 104.2(3) . .
O35 Mo10 O14 105.5(2) . .
O34 Mo10 O3 102.4(2) . .
O35 Mo10 O3 102.9(2) . .
O14 Mo10 O3 134.88(19) . .
O34 Mo10 O4 85.5(2) . .
O35 Mo10 O4 171.0(2) . .
O14 Mo10 O4 73.36(18) . .
O3 Mo10 O4 73.13(18) . .
O34 Mo10 O22 170.2(2) . .
O35 Mo10 O22 86.4(2) . .
O14 Mo10 O22 74.07(19) . .
O3 Mo10 O22 73.59(18) . .
O4 Mo10 O22 84.75(17) . .
N1 C1 C2 120.9(7) . .
N1 C1 H1 119.5 . .
C2 C1 H1 119.5 . .
C1 C2 C3 120.5(7) . .
C1 C2 H2 119.7 . .
C3 C2 H2 119.7 . .
C2 C3 C4 117.2(7) . .
C2 C3 C6 119.2(6) . .
C4 C3 C6 123.5(7) . .
C5 C4 C3 120.0(7) . .
C5 C4 H4 120.0 . .
C3 C4 H4 120.0 . .
N1 C5 C4 120.2(7) . .
N1 C5 H5 119.9 . .
C4 C5 H5 119.9 . .
N2 C6 N3 110.7(6) . .
N2 C6 C3 124.4(6) . .
N3 C6 C3 124.9(7) . .
N2 C7 C13 109.0(6) . .
N2 C7 C8 118.6(6) . .
C13 C7 C8 132.2(6) . .
C12 C8 C9 117.1(7) . .
C12 C8 C7 123.9(7) . .
C9 C8 C7 118.9(6) . .
C10 C9 C8 119.5(7) . .
C10 C9 H9 120.3 . .
C8 C9 H9 120.3 . .
N4 C10 C9 123.7(8) . .
N4 C10 H10 118.2 . .
C9 C10 H10 118.2 . .
N4 C11 C12 125.5(7) . .
N4 C11 H11 117.3 . .
C12 C11 H11 117.3 . .
C11 C12 C8 118.4(7) . .
C11 C12 H12 120.8 . .
C8 C12 H12 120.8 . .
N3 C13 C7 105.3(6) . .
N3 C13 C14 119.6(6) . .
C7 C13 C14 135.1(6) . .
C15 C14 C18 118.2(7) . .
C15 C14 C13 119.6(6) . .
C18 C14 C13 122.2(7) . .
C16 C15 C14 119.8(7) . .
C16 C15 H15 120.1 . .
C14 C15 H15 120.1 . .
N5 C16 C15 119.7(7) . .
N5 C16 H16 120.2 . .
C15 C16 H16 120.2 . .
N5 C17 C18 118.5(7) . .
N5 C17 H17 120.8 . .
C18 C17 H17 120.8 . .
C17 C18 C14 120.4(7) . .
C17 C18 H18 119.8 . .
C14 C18 H18 119.8 . .
N6 C19 C20 121.2(8) . .
N6 C19 H19 119.4 . .
C20 C19 H19 119.4 . .
C19 C20 C21 119.2(8) . .
C19 C20 H20 120.4 . .
C21 C20 H20 120.4 . .
C20 C21 C22 119.0(8) . .
C20 C21 C24 124.1(8) . .
C22 C21 C24 116.9(7) . .
C23 C22 C21 118.5(9) . .
C23 C22 H22 120.7 . .
C21 C22 H22 120.7 . .
N6 C23 C22 121.4(9) . .
N6 C23 H23 119.3 . .
C22 C23 H23 119.3 . .
N8 C24 N7 111.8(7) . .
N8 C24 C21 123.9(7) . .
N7 C24 C21 124.3(7) . .
N7 C25 C31 105.1(6) . .
N7 C25 C26 122.2(7) . .
C31 C25 C26 132.2(7) . .
C27 C26 C30 118.2(8) . .
C27 C26 C25 118.8(8) . .
C30 C26 C25 122.9(8) . .
C28 C27 C26 120.5(11) . .
C28 C27 H27 119.7 . .
C26 C27 H27 119.7 . .
C27 C28 N9 120.2(12) . .
C27 C28 H28 119.9 . .
N9 C28 H28 119.9 . .
N9 C29 C30 122.2(10) . .
N9 C29 H29 118.9 . .
C30 C29 H29 118.9 . .
C29 C30 C26 118.9(10) . .
C29 C30 H30 120.6 . .
C26 C30 H30 120.6 . .
N8 C31 C25 109.4(7) . .
N8 C31 C32 121.1(7) . .
C25 C31 C32 129.4(7) . .
C33 C32 C36 117.0(7) . .
C33 C32 C31 123.0(7) . .
C36 C32 C31 119.9(7) . .
C34 C33 C32 120.4(8) . .
C34 C33 H33 119.8 . .
C32 C33 H33 119.8 . .
N10 C34 C33 122.5(8) . .
N10 C34 H34 118.8 . .
C33 C34 H34 118.8 . .
N10 C35 C36 123.0(8) . .
N10 C35 H35 118.5 . .
C36 C35 H35 118.5 . .
C35 C36 C32 119.1(8) . .
C35 C36 H36 120.5 . .
C32 C36 H36 120.5 . .
C1 N1 C5 121.2(7) . .
C1 N1 H1A 119.4 . .
C5 N1 H1A 119.4 . .
C6 N2 C7 106.8(6) . .
C6 N3 C13 108.1(6) . .
C6 N3 H3 125.9 . .
C13 N3 H3 125.9 . .
C11 N4 C10 115.8(7) . .
C16 N5 C17 123.4(7) . .
C16 N5 H5A 118.3 . .
C17 N5 H5A 118.3 . .
C19 N6 C23 120.6(7) . .
C19 N6 H6 119.7 . .
C23 N6 H6 119.7 . .
C25 N7 C24 108.0(6) . .
C25 N7 H7 126.0 . .
C24 N7 H7 126.0 . .
C24 N8 C31 105.6(7) . .
C29 N9 C28 119.9(10) . .
C29 N9 H9A 120.1 . .
C28 N9 H9A 120.1 . .
C34 N10 C35 118.0(7) . .
Mo1 O2 Mo4 120.1(2) . .
Mo10 O3 Mo1 103.2(2) . .
Mo10 O3 Mo5 103.13(19) . .
Mo1 O3 Mo5 109.7(2) . .
Mo1 O4 Mo3 149.7(3) . .
Mo1 O4 Mo10 106.3(2) . .
Mo3 O4 Mo10 103.9(2) . .
Mo1 O5 Mo2 153.3(3) . .
Ge1 O6 Mo4 121.9(2) . .
Ge1 O6 Mo5 120.3(2) . .
Mo4 O6 Mo5 93.37(16) . .
Ge1 O6 Mo1 120.6(2) . .
Mo4 O6 Mo1 93.64(15) . .
Mo5 O6 Mo1 100.76(16) . .
Mo3 O8 Mo2 155.1(3) . .
Mo2 O9 Mo8 120.2(2) . .
Mo2 O10 Mo9 119.2(2) . .
Ge1 O11 Mo9 120.3(2) . .
Ge1 O11 Mo8 121.3(2) . .
Mo9 O11 Mo8 92.77(16) . .
Ge1 O11 Mo2 128.9(2) . .
Mo9 O11 Mo2 92.67(16) . .
Mo8 O11 Mo2 91.71(16) . .
Mo3 O13 Mo7 119.5(2) . .
Mo10 O14 Mo3 104.1(2) . .
Mo10 O14 Mo6 104.3(2) . .
Mo3 O14 Mo6 111.1(2) . .
Ge1 O15 Mo7 121.4(2) . .
Ge1 O15 Mo6 120.0(2) . .
Mo7 O15 Mo6 93.88(16) . .
Ge1 O15 Mo3 121.7(2) . .
Mo7 O15 Mo3 93.60(17) . .
Mo6 O15 Mo3 99.80(17) . .
Mo4 O17 Ni2 142.5(3) . 2_657
Mo5 O18 Mo4 117.5(2) . .
Mo4 O19 Mo9 145.8(3) . .
Mo5 O21 Ni1 128.4(3) . .
Mo5 O21 Ni2 132.6(2) . 2_657
Ni1 O21 Ni2 94.94(19) . 2_657
Mo5 O22 Mo6 150.7(3) . .
Mo5 O22 Mo10 105.32(19) . .
Mo6 O22 Mo10 103.8(2) . .
Mo6 O24 Ni2 131.3(2) . .
Mo6 O24 Ni1 129.4(2) . .
Ni2 O24 Ni1 95.9(2) . .
Mo6 O25 Mo7 117.3(2) . .
Mo7 O27 Ni2 141.6(3) . .
Mo7 O28 Mo8 146.9(3) . .
Mo8 O30 Ni1 134.7(3) . 2_657
Mo8 O31 Mo9 119.2(2) . .
Mo9 O33 Ni1 137.7(3) . 2_657
Ge1 O36 Ni1 119.3(2) 2_657 .
Ge1 O36 Ni2 120.1(2) 2_657 2_657
Ni1 O36 Ni2 96.69(18) . 2_657
Ge1 O36 Ni2 120.8(2) 2_657 .
Ni1 O36 Ni2 96.20(19) . .
Ni2 O36 Ni2 98.43(18) 2_657 .

loop_
_geom_bond_atom_site_label_1
_geom_bond_atom_site_label_2
_geom_bond_distance
_geom_bond_site_symmetry_2
Ni1 O33 2.019(5) 2_657
Ni1 O30 2.052(5) 2_657
Ni1 O36 2.059(4) .
Ni1 O21 2.070(5) .
Ni1 O1W 2.073(5) .
Ni1 O24 2.082(5) .
Ni2 O17 2.024(5) 2_657
Ni2 O27 2.041(5) .
Ni2 O36 2.068(4) 2_657
Ni2 O24 2.069(5) .
Ni2 O36 2.081(5) .
Ni2 O21 2.114(5) 2_657
Ge1 O11 1.752(4) .
Ge1 O6 1.753(4) .
Ge1 O36 1.757(4) 2_657
Ge1 O15 1.758(5) .
Mo1 O1 1.698(5) .
Mo1 O5 1.794(5) .
Mo1 O2 1.813(5) .
Mo1 O4 1.950(5) .
Mo1 O3 2.186(5) .
Mo1 O6 2.356(4) .
Mo2 O7 1.685(5) .
Mo2 O9 1.803(5) .
Mo2 O10 1.819(5) .
Mo2 O8 2.049(5) .
Mo2 O5 2.051(5) .
Mo2 O11 2.387(5) .
Mo3 O12 1.704(5) .
Mo3 O13 1.810(4) .
Mo3 O8 1.811(5) .
Mo3 O4 1.967(5) .
Mo3 O14 2.133(5) .
Mo3 O15 2.348(5) .
Mo4 O16 1.696(5) .
Mo4 O17 1.744(5) .
Mo4 O19 1.882(5) .
Mo4 O18 2.067(5) .
Mo4 O2 2.078(5) .
Mo4 O6 2.271(5) .
Mo5 O20 1.697(5) .
Mo5 O21 1.791(5) .
Mo5 O18 1.822(5) .
Mo5 O22 1.951(5) .
Mo5 O3 2.203(5) .
Mo5 O6 2.302(4) .
Mo6 O23 1.688(5) .
Mo6 O25 1.818(5) .
Mo6 O24 1.820(5) .
Mo6 O22 1.994(4) .
Mo6 O14 2.189(5) .
Mo6 O15 2.310(4) .
Mo7 O26 1.685(5) .
Mo7 O27 1.770(5) .
Mo7 O28 1.849(5) .
Mo7 O13 2.074(5) .
Mo7 O25 2.086(5) .
Mo7 O15 2.258(4) .
Mo8 O29 1.704(5) .
Mo8 O30 1.770(5) .
Mo8 O31 1.883(5) .
Mo8 O28 1.992(5) .
Mo8 O9 2.094(5) .
Mo8 O11 2.324(4) .
Mo9 O32 1.710(5) .
Mo9 O33 1.745(5) .
Mo9 O19 1.943(5) .
Mo9 O31 1.975(5) .
Mo9 O10 2.087(5) .
Mo9 O11 2.272(5) .
Mo10 O34 1.706(6) .
Mo10 O35 1.706(5) .
Mo10 O14 2.002(5) .
Mo10 O3 2.022(5) .
Mo10 O4 2.170(5) .
Mo10 O22 2.210(5) .
C1 N1 1.311(10) .
C1 C2 1.372(10) .
C1 H1 0.9300 .
C2 C3 1.378(10) .
C2 H2 0.9300 .
C3 C4 1.389(10) .
C3 C6 1.452(9) .
C4 C5 1.379(10) .
C4 H4 0.9300 .
C5 N1 1.336(10) .
C5 H5 0.9300 .
C6 N2 1.313(9) .
C6 N3 1.365(8) .
C7 N2 1.378(8) .
C7 C13 1.392(10) .
C7 C8 1.471(9) .
C8 C12 1.389(10) .
C8 C9 1.398(10) .
C9 C10 1.385(11) .
C9 H9 0.9300 .
C10 N4 1.336(10) .
C10 H10 0.9300 .
C11 N4 1.330(10) .
C11 C12 1.379(11) .
C11 H11 0.9300 .
C12 H12 0.9300 .
C13 N3 1.367(9) .
C13 C14 1.471(9) .
C14 C15 1.386(10) .
C14 C18 1.395(10) .
C15 C16 1.372(10) .
C15 H15 0.9300 .
C16 N5 1.329(10) .
C16 H16 0.9300 .
C17 N5 1.337(10) .
C17 C18 1.374(10) .
C17 H17 0.9300 .
C18 H18 0.9300 .
C19 N6 1.327(10) .
C19 C20 1.375(11) .
C19 H19 0.9300 .
C20 C21 1.389(11) .
C20 H20 0.9300 .
C21 C22 1.391(11) .
C21 C24 1.461(10) .
C22 C23 1.378(12) .
C22 H22 0.9300 .
C23 N6 1.341(12) .
C23 H23 0.9300 .
C24 N8 1.310(9) .
C24 N7 1.353(9) .
C25 N7 1.349(9) .
C25 C31 1.397(11) .
C25 C26 1.474(10) .
C26 C27 1.383(12) .
C26 C30 1.385(11) .
C27 C28 1.346(14) .
C27 H27 0.9300 .
C28 N9 1.365(16) .
C28 H28 0.9300 .
C29 N9 1.315(15) .
C29 C30 1.365(13) .
C29 H29 0.9300 .
C30 H30 0.9300 .
C31 N8 1.369(9) .
C31 C32 1.446(10) .
C32 C33 1.391(11) .
C32 C36 1.396(11) .
C33 C34 1.365(11) .
C33 H33 0.9300 .
C34 N10 1.337(10) .
C34 H34 0.9300 .
C35 N10 1.338(11) .
C35 C36 1.381(12) .
C35 H35 0.9300 .
C36 H36 0.9300 .
N1 H1A 0.8600 .
N3 H3 0.8600 .
N5 H5A 0.8600 .
N6 H6 0.8600 .
N7 H7 0.8600 .
N9 H9A 0.8600 .
O17 Ni2 2.024(5) 2_657
O21 Ni2 2.114(5) 2_657
O30 Ni1 2.052(5) 2_657
O33 Ni1 2.019(5) 2_657
O36 Ge1 1.757(4) 2_657
O36 Ni2 2.068(4) 2_657

loop_
_geom_hbond_atom_site_label_D
_geom_hbond_atom_site_label_H
_geom_hbond_atom_site_label_A
_geom_hbond_distance_DH
_geom_hbond_distance_HA
_geom_hbond_distance_DA
_geom_hbond_angle_DHA
_geom_hbond_site_symmetry_A
N1 H1A O32 0.86 2.56 3.139(8) 125.4 2_647
N5 H5A O27 0.86 2.12 2.808(8) 136.3 2_557
N5 H5A O30 0.86 2.34 3.049(8) 140.0 2_557
N6 H6 O3 0.86 1.82 2.671(8) 171.0 1_455
N7 H7 O12 0.86 2.22 3.046(8) 159.8 2_548
N7 H7 O8 0.86 2.49 3.085(8) 126.7 2_548
N1 H1A O3W 0.86 2.15 2.886(9) 143.5 .
N3 H3 O32 0.86 2.06 2.906(8) 169.4 .
N9 H9A O2W 0.86 2.05 2.861(12) 158.0 .
